data_7203792
loop_
_publ_author_name
'Thirumurugan, A.'
'Rao, C. N. R.'

_publ_section_title
;
 1,2-, 1,3- and 1,4-Benzenedicarboxylates of Cd and Zn of different
 dimensionalities: Process of formation of the three-dimensional
 structure
;
_journal_issue 35-36
_journal_name_full 'Journal of Materials Chemistry'
_journal_page_first 3852
_journal_paper_doi 10.1039/b504666a
_journal_volume 15
_journal_year 2005
_chemical_formula_sum 'C4 H2.5 Cd0.5 O2.5'
_chemical_formula_weight 146.76
_chemical_name_systematic
;
?
;
_space_group_IT_number 57
_symmetry_cell_setting orthorhombic
_symmetry_space_group_name_Hall '-P 2c 2b'
_symmetry_space_group_name_H-M 'P b c m'
_atom_sites_solution_hydrogens geom
_atom_sites_solution_primary direct
_atom_sites_solution_secondary difmap
_audit_creation_method SHELXL-97
_cell_angle_alpha 90.00
_cell_angle_beta 90.00
_cell_angle_gamma 90.00
_cell_formula_units_Z 8
_cell_length_a 6.50210(10)
_cell_length_b 6.9509(2)
_cell_length_c 18.31990(10)
_cell_measurement_temperature 293(2)
_cell_volume 827.98(3)
_computing_structure_refinement 'SHELXL-97 (Sheldrick, 1997)'
_diffrn_ambient_temperature 293(2)
_diffrn_measured_fraction_theta_full 1.000
_diffrn_measured_fraction_theta_max 1.000
_diffrn_radiation_monochromator graphite
_diffrn_radiation_source 'fine-focus sealed tube'
_diffrn_radiation_type MoK\a
_diffrn_radiation_wavelength 0.71073
_diffrn_reflns_av_R_equivalents 0.0374
_diffrn_reflns_av_sigmaI/netI 0.0302
_diffrn_reflns_limit_h_max 7
_diffrn_reflns_limit_h_min -7
_diffrn_reflns_limit_k_max 4
_diffrn_reflns_limit_k_min -7
_diffrn_reflns_limit_l_max 20
_diffrn_reflns_limit_l_min -20
_diffrn_reflns_number 3106
_diffrn_reflns_theta_full 23.26
_diffrn_reflns_theta_max 23.26
_diffrn_reflns_theta_min 2.22
_exptl_absorpt_coefficient_mu 2.627
_exptl_absorpt_correction_T_max 1.000000
_exptl_absorpt_correction_T_min 0.609729
_exptl_absorpt_correction_type empirical
_exptl_absorpt_process_details SADABS
_exptl_crystal_colour Colourless
_exptl_crystal_density_diffrn 2.355
_exptl_crystal_density_method 'not measured'
_exptl_crystal_description Plate
_exptl_crystal_F_000 564
_exptl_crystal_size_max 0.50
_exptl_crystal_size_mid 0.44
_exptl_crystal_size_min 0.12
_refine_diff_density_max 0.534
_refine_diff_density_min -0.366
_refine_diff_density_rms 0.098
_refine_ls_extinction_coef 0.0157(12)
_refine_ls_extinction_expression Fc^*^=kFc[1+0.001xFc^2^\l^3^/sin(2\q)]^-1/4^
_refine_ls_extinction_method SHELXL
_refine_ls_goodness_of_fit_ref 1.101
_refine_ls_hydrogen_treatment mixed
_refine_ls_matrix_type full
_refine_ls_number_parameters 69
_refine_ls_number_reflns 621
_refine_ls_number_restraints 0
_refine_ls_restrained_S_all 1.101
_refine_ls_R_factor_all 0.0253
_refine_ls_R_factor_gt 0.0221
_refine_ls_shift/su_max 0.000
_refine_ls_shift/su_mean 0.000
_refine_ls_structure_factor_coef Fsqd
_refine_ls_weighting_details 'calc w=1/[\s^2^(Fo^2^)+(0.0353P)^2^+0.2568P] where P=(Fo^2^+2Fc^2^)/3'
_refine_ls_weighting_scheme calc
_refine_ls_wR_factor_gt 0.0610
_refine_ls_wR_factor_ref 0.0626
_reflns_number_gt 541
_reflns_number_total 621
_reflns_threshold_expression >2sigma(I)
_cod_data_source_file b504666a.txt
_cod_data_source_block sadcompoundIV
_cod_depositor_comments
;
The following automatic conversions were performed:
'_symmetry_cell_setting' value 'Orthorhombic' changed to 'orthorhombic'
according to '/home/saulius/struct/CIF-dictionaries/cif_core.dic'
dictionary named 'cif_core.dic' version 2.4.1 from 2010-06-29.

Automatic conversion script
Id: cif_fix_enum 1527 2010-12-29 10:47:43Z saulius 
;
_cod_original_sg_symbol_H-M Pbcm
_cod_original_formula_sum 'C4 H2.50 Cd0.50 O2.50'
_cod_database_code 7203792

loop_
_symmetry_equiv_pos_as_xyz
'x, y, z'
'-x, -y, z+1/2'
'-x, y+1/2, -z+1/2'
'x, -y+1/2, -z'
'-x, -y, -z'
'x, y, -z-1/2'
'x, -y-1/2, z-1/2'
'-x, y-1/2, z'

loop_
_atom_site_label
_atom_site_type_symbol
_atom_site_fract_x
_atom_site_fract_y
_atom_site_fract_z
_atom_site_U_iso_or_equiv
_atom_site_adp_type
_atom_site_occupancy
_atom_site_symmetry_multiplicity
_atom_site_calc_flag
_atom_site_refinement_flags
_atom_site_disorder_assembly
_atom_site_disorder_group
Cd1 Cd 0.84605(5) 0.2500 0.5000 0.0213(3) Uani 1 2 d S . .
O1 O 0.8954(4) 0.1486(4) 0.61460(13) 0.0340(6) Uani 1 1 d . . .
O2 O 1.1717(3) 0.0613(4) 0.55389(11) 0.0284(6) Uani 1 1 d . . .
C1 C 1.0771(5) 0.0900(4) 0.61362(17) 0.0230(8) Uani 1 1 d . . .
C2 C 1.1863(5) 0.0564(5) 0.68423(17) 0.0205(7) Uani 1 1 d . . .
C3 C 1.0858(7) 0.0896(6) 0.7500 0.0206(10) Uani 1 2 d S . .
H3 H 0.9509 0.1341 0.7500 0.025 Uiso 1 2 calc SR . .
C4 C 1.3896(5) -0.0063(5) 0.68503(18) 0.0254(8) Uani 1 1 d . . .
H4 H 1.4579 -0.0278 0.6412 0.031 Uiso 1 1 calc R . .
C5 C 1.4904(7) -0.0367(7) 0.7500 0.0267(12) Uani 1 2 d S . .
H5 H 1.6265 -0.0778 0.7500 0.032 Uiso 1 2 calc SR . .
O100 O 0.5007(6) 0.2500 0.5000 0.0429(12) Uani 1 2 d S . .

loop_
_atom_site_aniso_label
_atom_site_aniso_U_11
_atom_site_aniso_U_22
_atom_site_aniso_U_33
_atom_site_aniso_U_23
_atom_site_aniso_U_13
_atom_site_aniso_U_12
Cd1 0.0227(3) 0.0266(3) 0.0145(3) -0.00052(13) 0.000 0.000
O1 0.0354(14) 0.0452(17) 0.0214(13) -0.0016(12) -0.0053(11) 0.0142(12)
O2 0.0371(15) 0.0338(15) 0.0142(13) -0.0008(10) 0.0014(9) -0.0095(10)
C1 0.035(2) 0.0161(18) 0.0177(18) -0.0003(14) -0.0018(15) -0.0030(15)
C2 0.0256(18) 0.0193(17) 0.0167(17) -0.0006(15) 0.0001(13) 0.0009(14)
C3 0.020(2) 0.019(3) 0.022(2) 0.000 0.000 0.001(2)
C4 0.032(2) 0.025(2) 0.0190(17) -0.0022(14) 0.0051(15) 0.0023(14)
C5 0.021(3) 0.033(3) 0.026(3) 0.000 0.000 0.006(2)
O100 0.018(2) 0.054(3) 0.056(3) 0.0216(17) 0.000 0.000

loop_
_atom_type_symbol
_atom_type_description
_atom_type_scat_dispersion_real
_atom_type_scat_dispersion_imag
_atom_type_scat_source
C C 0.0033 0.0016 'International Tables Vol C Tables 4.2.6.8 and 6.1.1.4'
H H 0.0000 0.0000 'International Tables Vol C Tables 4.2.6.8 and 6.1.1.4'
O O 0.0106 0.0060 'International Tables Vol C Tables 4.2.6.8 and 6.1.1.4'
Cd Cd -0.8075 1.2024 'International Tables Vol C Tables 4.2.6.8 and 6.1.1.4'

loop_
_geom_angle_atom_site_label_1
_geom_angle_atom_site_label_2
_geom_angle_atom_site_label_3
_geom_angle
_geom_angle_site_symmetry_1
_geom_angle_site_symmetry_3
_geom_angle_publ_flag
O1 Cd1 O1 163.50(13) 4_556 . ?
O1 Cd1 O100 98.25(6) 4_556 . ?
O1 Cd1 O100 98.25(6) . . ?
O1 Cd1 O2 84.50(9) 4_556 5_756 ?
O1 Cd1 O2 96.30(9) . 5_756 ?
O100 Cd1 O2 87.22(5) . 5_756 ?
O1 Cd1 O2 96.30(9) 4_556 8_765 ?
O1 Cd1 O2 84.50(9) . 8_765 ?
O100 Cd1 O2 87.22(5) . 8_765 ?
O2 Cd1 O2 174.45(11) 5_756 8_765 ?
C1 O1 Cd1 103.0(2) . . ?
C1 O2 Cd1 118.43(19) . 5_756 ?
O1 C1 O2 121.4(3) . . ?
O1 C1 C2 119.2(3) . . ?
O2 C1 C2 119.4(3) . . ?
C3 C2 C4 119.3(3) . . ?
C3 C2 C1 120.1(3) . . ?
C4 C2 C1 120.6(3) . . ?
C2 C3 C2 120.2(4) 6_557 . ?
C5 C4 C2 120.7(3) . . ?
C4 C5 C4 119.9(4) . 6_557 ?

loop_
_geom_bond_atom_site_label_1
_geom_bond_atom_site_label_2
_geom_bond_distance
_geom_bond_site_symmetry_2
_geom_bond_publ_flag
Cd1 O1 2.238(2) 4_556 ?
Cd1 O1 2.238(2) . ?
Cd1 O100 2.246(4) . ?
Cd1 O2 2.381(2) 5_756 ?
Cd1 O2 2.381(2) 8_765 ?
O1 C1 1.249(4) . ?
O2 C1 1.271(4) . ?
O2 Cd1 2.381(2) 5_756 ?
C1 C2 1.494(4) . ?
C2 C3 1.390(4) . ?
C2 C4 1.392(4) . ?
C3 C2 1.390(4) 6_557 ?
C4 C5 1.375(4) . ?
C5 C4 1.375(4) 6_557 ?
